data_7061420
loop_
_publ_author_name
'Jin, Liang'
'Ying, Jun'
'Zhang, Yanping'
'Sun, Chenxi'
'Tian, Aixiang'
'Wang, Xiuli'

_publ_section_title
;
 A series of polyoxometalate compounds by tuning N sites and numbers of
 ligands: syntheses, characterization and electrochemical sensing, and
 photocatalytic and supercapacitor properties
;
_journal_issue 18
_journal_name_full 'New Journal of Chemistry'
_journal_page_first 8422
_journal_page_last 8432
_journal_paper_doi 10.1039/D2NJ00674J
_journal_volume 46
_journal_year 2022
_chemical_formula_moiety 'C13 H24 Ag2 Cr Mo6 N5 O25, H2 O'
_chemical_formula_sum 'C13 H26 Ag2 Cr Mo6 N5 O26'
_chemical_formula_weight 1511.77
_space_group_crystal_system monoclinic
_space_group_IT_number 14
_space_group_name_Hall '-P 2yn'
_space_group_name_H-M_alt 'P 1 21/n 1'
_atom_sites_solution_hydrogens mixed
_atom_sites_solution_primary dual
_audit_block_doi 10.5517/ccdc.csd.cc28l2rq
_audit_creation_date 2022-03-13
_audit_creation_method
;
Olex2 1.5
(compiled 2021.11.18 svn.ra9532c28 for OlexSys, GUI svn.r6429)
;
_audit_update_record
;
2022-03-25 deposited with the CCDC.	2022-03-31 downloaded from the CCDC.
;
_cell_angle_alpha 90
_cell_angle_beta 99.2840(10)
_cell_angle_gamma 90
_cell_formula_units_Z 4
_cell_length_a 10.7940(3)
_cell_length_b 12.5807(4)
_cell_length_c 25.2421(7)
_cell_measurement_reflns_used 9953
_cell_measurement_temperature 296.15
_cell_measurement_theta_max 28.378
_cell_measurement_theta_min 2.729
_cell_volume 3382.88(17)
_computing_cell_refinement 'SAINT v8.34A (Bruker, 2013)'
_computing_data_collection 'SAINT v8.34A (Bruker, 2013)'
_computing_data_reduction 'SAINT v8.34A (Bruker, 2013)'
_computing_molecular_graphics 'Olex2 1.5 (Dolomanov et al., 2009)'
_computing_publication_material 'Olex2 1.5 (Dolomanov et al., 2009)'
_computing_structure_refinement 'SHELXL 2018/3 (Sheldrick, 2015)'
_computing_structure_solution 'SHELXT 2014/5 (Sheldrick, 2014)'
_diffrn_ambient_temperature 296.15
_diffrn_measured_fraction_theta_full 1.000
_diffrn_measured_fraction_theta_max 0.997
_diffrn_measurement_device_type 'Bruker APEX-II CCD'
_diffrn_measurement_method '\f and \w scans'
_diffrn_radiation_monochromator graphite
_diffrn_radiation_type MoK\a
_diffrn_radiation_wavelength 0.71073
_diffrn_reflns_av_R_equivalents 0.0272
_diffrn_reflns_av_unetI/netI 0.0311
_diffrn_reflns_Laue_measured_fraction_full 1.000
_diffrn_reflns_Laue_measured_fraction_max 0.997
_diffrn_reflns_limit_h_max 14
_diffrn_reflns_limit_h_min -13
_diffrn_reflns_limit_k_max 16
_diffrn_reflns_limit_k_min -15
_diffrn_reflns_limit_l_max 33
_diffrn_reflns_limit_l_min -20
_diffrn_reflns_number 24895
_diffrn_reflns_point_group_measured_fraction_full 1.000
_diffrn_reflns_point_group_measured_fraction_max 0.997
_diffrn_reflns_theta_full 25.242
_diffrn_reflns_theta_max 28.448
_diffrn_reflns_theta_min 1.813
_diffrn_source_current 30.0
_diffrn_source_power 1.2
_diffrn_source_voltage 40.0
_diffrn_standards_number 0
_exptl_absorpt_coefficient_mu 3.690
_exptl_absorpt_correction_T_max 0.7457
_exptl_absorpt_correction_T_min 0.5902
_exptl_absorpt_correction_type multi-scan
_exptl_absorpt_process_details
;
SADABS-2014/5 (Bruker,2014/5) was used for absorption correction.
wR2(int) was 0.0774 before and 0.0272 after correction.
The Ratio of minimum to maximum transmission is 0.7915.
The \l/2 correction factor is 0.00150.
;
_exptl_crystal_colour violet
_exptl_crystal_colour_primary violet
_exptl_crystal_density_diffrn 2.968
_exptl_crystal_description block
_exptl_crystal_F_000 2868
_exptl_crystal_size_max 0.13
_exptl_crystal_size_mid 0.1
_exptl_crystal_size_min 0.1
_refine_diff_density_max 0.905
_refine_diff_density_min -0.732
_refine_diff_density_rms 0.120
_refine_ls_extinction_method none
_refine_ls_goodness_of_fit_ref 1.050
_refine_ls_hydrogen_treatment constr
_refine_ls_matrix_type full
_refine_ls_number_parameters 484
_refine_ls_number_reflns 8519
_refine_ls_number_restraints 0
_refine_ls_restrained_S_all 1.050
_refine_ls_R_factor_all 0.0332
_refine_ls_R_factor_gt 0.0254
_refine_ls_shift/su_max 0.002
_refine_ls_shift/su_mean 0.000
_refine_ls_structure_factor_coef Fsqd
_refine_ls_weighting_details 'w=1/[\s^2^(Fo^2^)+(0.0191P)^2^+4.2237P] where P=(Fo^2^+2Fc^2^)/3'
_refine_ls_weighting_scheme calc
_refine_ls_wR_factor_gt 0.0509
_refine_ls_wR_factor_ref 0.0534
_reflns_Friedel_coverage 0.000
_reflns_number_gt 7316
_reflns_number_total 8519
_reflns_threshold_expression 'I > 2\s(I)'
_cod_data_source_file d2nj00674j2.cif
_cod_data_source_block 1
_cod_depositor_comments 'Adding full bibliography for 7061415--7061421.cif.'
_cod_database_code 7061420
_shelx_shelxl_version_number 2018/3
_shelx_space_group_comment
;
The symmetry employed for this shelxl refinement is uniquely defined
by the following loop, which should always be used as a source of
symmetry information in preference to the above space-group names.
They are only intended as comments.
;
_shelx_estimated_absorpt_t_max 0.709
_shelx_estimated_absorpt_t_min 0.646
_olex2_refinement_description
;
1. Fixed Uiso
 At 1.2 times of:
  All C(H) groups, All C(H,H) groups, All N(H) groups
 At 1.5 times of:
  All O(H) groups, All O(H,H) groups
2.a Riding coordinates:
 O6(H6), O8(H8), O9(H9), O16(H16), O17(H17), O18(H18)
2.b Free rotating group:
 O1W(H1WA,H1WB)
2.c Ternary CH refined with riding coordinates:
 N5(H5)
2.d Secondary CH2 refined with riding coordinates:
 C8(H8A,H8B), C9(H9A,H9B), C10(H10A,H10B), C11(H11A,H11B), C12(H12A,H12B),
 C13(H13A,H13B)
2.e Aromatic/amide H refined with riding coordinates:
 C1(H1), C2(H2), C3(H3), C4(H4), C7(H7)
;
_olex2_submission_special_instructions 'No special instructions were received'

loop_
_space_group_symop_operation_xyz
'x, y, z'
'-x+1/2, y+1/2, -z+1/2'
'-x, -y, -z'
'x-1/2, -y-1/2, z-1/2'

loop_
_atom_site_label
_atom_site_type_symbol
_atom_site_fract_x
_atom_site_fract_y
_atom_site_fract_z
_atom_site_U_iso_or_equiv
_atom_site_adp_type
_atom_site_occupancy
_atom_site_site_symmetry_order
_atom_site_calc_flag
_atom_site_refinement_flags_posn
_atom_site_refinement_flags_adp
_atom_site_refinement_flags_occupancy
_atom_site_disorder_assembly
_atom_site_disorder_group
Ag1 Ag 0.50766(2) 0.69893(2) 0.54029(2) 0.02870(7) Uani 1 1 d . . . . .
Ag2 Ag 0.97339(3) 0.62171(2) 0.93679(2) 0.03468(7) Uani 1 1 d . . . . .
Mo1 Mo -0.08647(3) 0.66772(2) 0.39835(2) 0.01789(6) Uani 1 1 d . . . . .
Mo2 Mo 0.21842(2) 0.61302(2) 0.43705(2) 0.01844(6) Uani 1 1 d . . . . .
Mo3 Mo 0.30251(2) 0.44427(2) 0.53865(2) 0.01881(6) Uani 1 1 d . . . . .
Mo4 Mo 1.23711(2) 0.55991(2) 1.04538(2) 0.01867(6) Uani 1 1 d . . . . .
Mo5 Mo 1.22987(2) 0.39992(2) 0.93907(2) 0.01840(6) Uani 1 1 d . . . . .
Mo6 Mo 1.49630(2) 0.32846(2) 0.89820(2) 0.01739(6) Uani 1 1 d . . . . .
Cr1 Cr 0.000000 0.500000 0.500000 0.01347(14) Uani 1 2 d S . P . .
Cr2 Cr 1.500000 0.500000 1.000000 0.01379(14) Uani 1 2 d S . P . .
O1 O 0.4211(2) 0.5263(2) 0.56719(11) 0.0327(6) Uani 1 1 d . . . . .
O2 O 0.3414(2) 0.69341(19) 0.46209(11) 0.0276(5) Uani 1 1 d . . . . .
O3 O 0.0798(2) 0.71283(16) 0.43328(10) 0.0205(5) Uani 1 1 d . . . . .
O4 O 0.2274(2) 0.59744(19) 0.37107(10) 0.0285(5) Uani 1 1 d . . . . .
O5 O 0.28580(19) 0.47843(17) 0.46364(10) 0.0215(5) Uani 1 1 d . . . . .
O6 O 0.15890(18) 0.57847(16) 0.52017(9) 0.0157(4) Uani 1 1 d . . . . .
H6 H 0.154265 0.628188 0.542560 0.024 Uiso 1 1 d R U . . .
O7 O 0.3704(2) 0.32219(19) 0.53660(11) 0.0292(6) Uani 1 1 d . . . . .
O8 O -0.10722(18) 0.62788(16) 0.48671(9) 0.0160(4) Uani 1 1 d . . . . .
H8 H -0.094157 0.674251 0.511495 0.024 Uiso 1 1 d R U . . .
O9 O 0.02755(18) 0.51988(16) 0.42540(9) 0.0163(4) Uani 1 1 d . . . . .
H9 H 0.017235 0.463204 0.406873 0.024 Uiso 1 1 d R U . . .
O10 O -0.22474(19) 0.57249(17) 0.39703(9) 0.0206(5) Uani 1 1 d . . . . .
O11 O -0.1579(2) 0.78863(18) 0.40231(10) 0.0287(6) Uani 1 1 d . . . . .
O12 O -0.0640(2) 0.65760(19) 0.33307(10) 0.0308(6) Uani 1 1 d . . . . .
O13 O 1.1078(2) 0.47240(19) 0.90549(11) 0.0297(6) Uani 1 1 d . . . . .
O14 O 1.0972(2) 0.61866(19) 1.01744(11) 0.0278(6) Uani 1 1 d . . . . .
O15 O 1.3415(2) 0.68563(17) 1.05696(9) 0.0208(5) Uani 1 1 d . . . . .
O16 O 1.44028(18) 0.50542(16) 1.06932(9) 0.0167(4) Uani 1 1 d . . . . .
H16 H 1.458789 0.450017 1.088220 0.025 Uiso 1 1 d R U . . .
O17 O 1.42968(18) 0.35763(15) 0.98068(9) 0.0153(4) Uani 1 1 d . . . . .
H17 H 1.442924 0.312348 1.005940 0.023 Uiso 1 1 d R U . . .
O18 O 1.33075(18) 0.55126(16) 0.97030(9) 0.0164(4) Uani 1 1 d . . . . .
H18 H 1.330316 0.604867 0.949777 0.025 Uiso 1 1 d R U . . .
O19 O 1.20815(19) 0.42105(17) 1.01287(10) 0.0216(5) Uani 1 1 d . . . . .
O20 O 1.33927(19) 0.40281(17) 0.88560(9) 0.0199(5) Uani 1 1 d . . . . .
O21 O 1.5391(2) 0.3510(2) 0.83734(10) 0.0287(5) Uani 1 1 d . . . . .
O22 O 1.4511(2) 0.19686(18) 0.89866(10) 0.0269(5) Uani 1 1 d . . . . .
O23 O 1.1860(2) 0.26942(18) 0.93098(11) 0.0285(6) Uani 1 1 d . . . . .
O24 O 1.2174(2) 0.5263(2) 1.10873(10) 0.0285(5) Uani 1 1 d . . . . .
O25 O 1.3174(4) 1.1917(3) 0.76395(17) 0.0714(12) Uani 1 1 d . . . . .
N1 N 0.6142(3) 0.7232(2) 0.62567(12) 0.0284(7) Uani 1 1 d . . . . .
N2 N 0.8455(3) 0.6673(2) 0.81363(13) 0.0337(7) Uani 1 1 d . . . . .
N3 N 0.9254(3) 0.6997(3) 0.85923(13) 0.0338(7) Uani 1 1 d . . . . .
N4 N 0.9125(3) 0.8287(2) 0.80090(12) 0.0254(6) Uani 1 1 d . . . . .
N5 N 1.1247(3) 1.0332(2) 0.75480(14) 0.0333(7) Uani 1 1 d . . . . .
H5 H 1.060659 1.061972 0.726510 0.040 Uiso 1 1 calc R U . . .
C1 C 0.7050(4) 0.6534(3) 0.64249(16) 0.0367(9) Uani 1 1 d . . . . .
H1 H 0.718301 0.598075 0.619623 0.044 Uiso 1 1 calc R U . . .
C2 C 0.5979(3) 0.8024(3) 0.65817(16) 0.0321(9) Uani 1 1 d . . . . .
H2 H 0.535502 0.852105 0.646748 0.038 Uiso 1 1 calc R U . . .
C3 C 0.7800(4) 0.6591(3) 0.69200(16) 0.0348(9) Uani 1 1 d . . . . .
H3 H 0.841272 0.607880 0.702475 0.042 Uiso 1 1 calc R U . . .
C4 C 0.6698(3) 0.8149(3) 0.70873(16) 0.0313(8) Uani 1 1 d . . . . .
H4 H 0.655365 0.871433 0.730652 0.038 Uiso 1 1 calc R U . . .
C5 C 0.7628(3) 0.7418(3) 0.72569(14) 0.0239(7) Uani 1 1 d . . . . .
C6 C 0.8399(3) 0.7464(3) 0.77926(14) 0.0249(7) Uani 1 1 d . . . . .
C7 C 0.9619(4) 0.7951(3) 0.85079(15) 0.0339(9) Uani 1 1 d . . . . .
H7 H 1.015146 0.835394 0.875690 0.041 Uiso 1 1 calc R U . . .
C8 C 0.9426(3) 0.9304(3) 0.77784(16) 0.0292(8) Uani 1 1 d . . . . .
H8A H 0.924914 0.988519 0.800736 0.035 Uiso 1 1 calc R U . . .
H8B H 0.892228 0.939923 0.742698 0.035 Uiso 1 1 calc R U . . .
C9 C 1.0809(3) 0.9290(3) 0.77323(16) 0.0303(8) Uani 1 1 d . . . . .
H9A H 1.129345 0.911604 0.807924 0.036 Uiso 1 1 calc R U . . .
H9B H 1.095810 0.874029 0.748093 0.036 Uiso 1 1 calc R U . . .
C10 C 1.1484(5) 1.1124(3) 0.80127(19) 0.0458(11) Uani 1 1 d . . . . .
H10A H 1.069954 1.128738 0.813595 0.055 Uiso 1 1 calc R U . . .
H10B H 1.205194 1.081462 0.830968 0.055 Uiso 1 1 calc R U . . .
C11 C 1.2042(5) 1.2116(4) 0.7830(2) 0.0649(16) Uani 1 1 d . . . . .
H11A H 1.144863 1.244111 0.754647 0.078 Uiso 1 1 calc R U . . .
H11B H 1.219523 1.261454 0.812661 0.078 Uiso 1 1 calc R U . . .
C12 C 1.2958(5) 1.1228(5) 0.7182(2) 0.0715(17) Uani 1 1 d . . . . .
H12A H 1.373881 1.111993 0.704563 0.086 Uiso 1 1 calc R U . . .
H12B H 1.236380 1.155778 0.690064 0.086 Uiso 1 1 calc R U . . .
C13 C 1.2452(4) 1.0172(4) 0.7327(2) 0.0460(11) Uani 1 1 d . . . . .
H13A H 1.306493 0.982102 0.759358 0.055 Uiso 1 1 calc R U . . .
H13B H 1.229685 0.972151 0.701149 0.055 Uiso 1 1 calc R U . . .
O1W O 1.4301(3) 0.3831(2) 1.17189(16) 0.0506(8) Uani 1 1 d G . . . .
H1WA H 1.350932 0.391653 1.166488 0.076 Uiso 1 1 d G U . . .
H1WB H 1.440312 0.316842 1.177427 0.076 Uiso 1 1 d G U . . .

loop_
_atom_site_aniso_label
_atom_site_aniso_U_11
_atom_site_aniso_U_22
_atom_site_aniso_U_33
_atom_site_aniso_U_23
_atom_site_aniso_U_13
_atom_site_aniso_U_12
Ag1 0.02330(12) 0.03883(15) 0.02277(14) -0.00300(12) 0.00007(11) -0.00429(11)
Ag2 0.03330(14) 0.04331(17) 0.02539(15) 0.00947(13) -0.00142(12) 0.00150(12)
Mo1 0.02298(13) 0.01533(12) 0.01409(13) 0.00041(10) -0.00086(11) 0.00200(10)
Mo2 0.01808(12) 0.01947(13) 0.01837(14) -0.00084(11) 0.00479(11) -0.00227(10)
Mo3 0.01332(11) 0.01985(13) 0.02186(15) -0.00158(11) -0.00141(11) 0.00245(10)
Mo4 0.01412(12) 0.02351(14) 0.01852(14) 0.00080(11) 0.00305(11) 0.00112(10)
Mo5 0.01473(12) 0.01859(13) 0.02084(14) 0.00010(11) -0.00020(11) -0.00289(10)
Mo6 0.02018(13) 0.01685(13) 0.01468(13) 0.00046(10) 0.00146(11) -0.00023(10)
Cr1 0.0119(3) 0.0147(3) 0.0131(3) 0.0011(3) 0.0001(3) 0.0006(2)
Cr2 0.0121(3) 0.0141(3) 0.0148(3) 0.0008(3) 0.0010(3) -0.0008(2)
O1 0.0220(12) 0.0336(14) 0.0401(17) -0.0030(12) -0.0025(12) -0.0054(10)
O2 0.0251(12) 0.0290(13) 0.0292(14) -0.0032(11) 0.0054(11) -0.0072(10)
O3 0.0228(11) 0.0155(10) 0.0233(13) 0.0017(9) 0.0040(10) -0.0021(8)
O4 0.0333(13) 0.0335(13) 0.0200(13) -0.0019(10) 0.0085(11) -0.0038(10)
O5 0.0198(10) 0.0232(11) 0.0225(12) -0.0018(10) 0.0060(10) 0.0046(9)
O6 0.0156(9) 0.0155(10) 0.0155(11) -0.0038(8) 0.0013(9) -0.0008(8)
O7 0.0256(12) 0.0285(13) 0.0323(15) -0.0018(11) 0.0016(11) 0.0119(10)
O8 0.0169(10) 0.0149(10) 0.0154(11) -0.0016(8) -0.0002(9) 0.0008(8)
O9 0.0192(10) 0.0149(10) 0.0145(11) -0.0013(8) 0.0022(9) 0.0023(8)
O10 0.0210(10) 0.0216(11) 0.0169(12) -0.0028(9) -0.0039(9) 0.0018(9)
O11 0.0393(14) 0.0185(11) 0.0264(14) -0.0012(10) -0.0001(12) 0.0066(10)
O12 0.0431(14) 0.0299(13) 0.0191(13) 0.0015(10) 0.0039(12) 0.0024(11)
O13 0.0203(11) 0.0342(13) 0.0312(15) -0.0013(11) -0.0055(11) 0.0024(10)
O14 0.0193(11) 0.0320(13) 0.0310(14) -0.0027(11) 0.0004(10) 0.0050(9)
O15 0.0194(10) 0.0217(11) 0.0202(12) 0.0003(9) 0.0002(9) 0.0034(9)
O16 0.0169(10) 0.0174(10) 0.0160(11) 0.0031(9) 0.0035(9) -0.0002(8)
O17 0.0184(10) 0.0115(9) 0.0158(11) 0.0025(8) 0.0021(9) -0.0003(8)
O18 0.0150(9) 0.0151(10) 0.0183(11) 0.0039(9) 0.0000(9) -0.0002(8)
O19 0.0195(10) 0.0214(11) 0.0244(13) 0.0018(10) 0.0052(10) -0.0050(9)
O20 0.0184(10) 0.0233(11) 0.0166(11) 0.0019(9) -0.0011(9) -0.0009(9)
O21 0.0311(12) 0.0377(14) 0.0182(12) 0.0014(11) 0.0069(11) 0.0025(11)
O22 0.0339(13) 0.0203(11) 0.0254(13) -0.0003(10) 0.0015(11) -0.0006(10)
O23 0.0297(12) 0.0247(12) 0.0312(15) -0.0014(11) 0.0057(11) -0.0101(10)
O24 0.0259(12) 0.0381(14) 0.0228(13) 0.0025(11) 0.0080(11) -0.0016(10)
O25 0.071(2) 0.067(2) 0.070(3) 0.008(2) -0.008(2) -0.044(2)
N1 0.0293(15) 0.0332(16) 0.0210(16) 0.0013(13) -0.0011(13) -0.0031(12)
N2 0.0420(18) 0.0322(17) 0.0233(16) 0.0034(13) -0.0056(15) -0.0057(14)
N3 0.0397(17) 0.0418(18) 0.0170(15) 0.0003(14) -0.0042(14) -0.0045(14)
N4 0.0297(15) 0.0257(15) 0.0196(15) -0.0023(12) 0.0006(13) -0.0052(12)
N5 0.0359(17) 0.0287(16) 0.0339(19) 0.0002(14) 0.0012(15) -0.0075(13)
C1 0.050(2) 0.031(2) 0.025(2) -0.0084(16) -0.0055(19) 0.0064(17)
C2 0.0251(17) 0.034(2) 0.034(2) 0.0014(17) -0.0043(16) 0.0046(15)
C3 0.043(2) 0.033(2) 0.025(2) -0.0020(16) -0.0040(18) 0.0121(16)
C4 0.0351(19) 0.0299(19) 0.027(2) -0.0067(16) 0.0006(17) 0.0050(15)
C5 0.0271(16) 0.0227(16) 0.0203(17) 0.0035(14) -0.0013(14) -0.0071(13)
C6 0.0271(16) 0.0273(17) 0.0189(17) 0.0003(14) -0.0004(14) -0.0035(13)
C7 0.038(2) 0.043(2) 0.0190(19) -0.0034(16) -0.0023(17) -0.0092(17)
C8 0.0344(18) 0.0237(17) 0.029(2) -0.0041(15) 0.0033(16) -0.0023(14)
C9 0.0324(18) 0.0257(18) 0.031(2) -0.0005(15) 0.0003(17) -0.0014(14)
C10 0.061(3) 0.033(2) 0.041(3) -0.0035(19) 0.004(2) -0.0086(19)
C11 0.082(4) 0.040(3) 0.065(4) 0.001(2) -0.010(3) -0.022(3)
C12 0.070(3) 0.089(4) 0.055(4) 0.020(3) 0.009(3) -0.035(3)
C13 0.043(2) 0.054(3) 0.042(3) 0.001(2) 0.010(2) -0.009(2)
O1W 0.0379(16) 0.0422(17) 0.072(3) -0.0062(17) 0.0091(17) -0.0009(13)

loop_
_atom_type_symbol
_atom_type_description
_atom_type_scat_dispersion_real
_atom_type_scat_dispersion_imag
_atom_type_scat_source
C C 0.0033 0.0016 'International Tables Vol C Tables 4.2.6.8 and 6.1.1.4'
H H 0.0000 0.0000 'International Tables Vol C Tables 4.2.6.8 and 6.1.1.4'
Ag Ag -0.8971 1.1015 'International Tables Vol C Tables 4.2.6.8 and 6.1.1.4'
Cr Cr 0.3209 0.6236 'International Tables Vol C Tables 4.2.6.8 and 6.1.1.4'
Mo Mo -1.6832 0.6857 'International Tables Vol C Tables 4.2.6.8 and 6.1.1.4'
N N 0.0061 0.0033 'International Tables Vol C Tables 4.2.6.8 and 6.1.1.4'
O O 0.0106 0.0060 'International Tables Vol C Tables 4.2.6.8 and 6.1.1.4'

loop_
_geom_angle_atom_site_label_1
_geom_angle_atom_site_label_2
_geom_angle_atom_site_label_3
_geom_angle
_geom_angle_site_symmetry_1
_geom_angle_site_symmetry_3
_geom_angle_publ_flag
O1 Ag1 O7 112.37(9) . 3_666 ?
O1 Ag1 O14 177.02(9) . 4_575 ?
O2 Ag1 O1 86.37(8) . . ?
O2 Ag1 O7 77.44(8) . 3_666 ?
O2 Ag1 O14 95.57(8) . 4_575 ?
O2 Ag1 O23 72.73(8) . 2_656 ?
O7 Ag1 O14 70.32(8) 3_666 4_575 ?
O23 Ag1 O1 82.06(8) 2_656 . ?
O23 Ag1 O7 145.93(8) 2_656 3_666 ?
O23 Ag1 O14 96.35(8) 2_656 4_575 ?
N1 Ag1 O1 90.74(10) . . ?
N1 Ag1 O2 162.50(10) . . ?
N1 Ag1 O7 119.41(10) . 3_666 ?
N1 Ag1 O14 86.73(9) . 4_575 ?
N1 Ag1 O23 89.78(10) . 2_656 ?
O14 Ag2 O13 89.05(8) . . ?
O14 Ag2 O19 86.43(8) . 3_767 ?
O19 Ag2 O13 120.90(8) 3_767 . ?
N3 Ag2 O13 96.72(11) . . ?
N3 Ag2 O14 147.44(11) . . ?
N3 Ag2 O19 116.81(10) . 3_767 ?
O3 Mo1 O8 81.58(9) . . ?
O3 Mo1 O9 71.85(8) . . ?
O9 Mo1 O8 70.60(7) . . ?
O10 Mo1 O3 148.13(9) . . ?
O10 Mo1 O8 71.73(8) . . ?
O10 Mo1 O9 82.86(8) . . ?
O11 Mo1 O3 96.03(10) . . ?
O11 Mo1 O8 91.23(10) . . ?
O11 Mo1 O9 159.14(10) . . ?
O11 Mo1 O10 101.53(11) . . ?
O12 Mo1 O3 101.20(11) . . ?
O12 Mo1 O8 163.13(10) . . ?
O12 Mo1 O9 94.28(10) . . ?
O12 Mo1 O10 99.69(11) . . ?
O12 Mo1 O11 104.91(12) . . ?
O2 Mo2 O3 100.48(10) . . ?
O2 Mo2 O5 99.50(10) . . ?
O2 Mo2 O6 95.05(10) . . ?
O2 Mo2 O9 163.07(10) . . ?
O3 Mo2 O6 80.96(9) . . ?
O3 Mo2 O9 70.31(8) . . ?
O4 Mo2 O2 105.54(12) . . ?
O4 Mo2 O3 101.08(11) . . ?
O4 Mo2 O5 99.37(11) . . ?
O4 Mo2 O6 158.44(10) . . ?
O4 Mo2 O9 90.43(10) . . ?
O5 Mo2 O3 146.27(10) . . ?
O5 Mo2 O6 70.43(9) . . ?
O5 Mo2 O9 83.04(8) . . ?
O6 Mo2 O9 69.88(7) . . ?
O1 Mo3 O5 103.01(12) . . ?
O1 Mo3 O6 94.43(10) . . ?
O1 Mo3 O8 161.77(10) . 3_566 ?
O1 Mo3 O10 96.18(12) . 3_566 ?
O5 Mo3 O6 71.42(8) . . ?
O5 Mo3 O8 82.95(9) . 3_566 ?
O5 Mo3 O10 149.04(9) . 3_566 ?
O6 Mo3 O8 70.89(7) . 3_566 ?
O7 Mo3 O1 105.06(12) . . ?
O7 Mo3 O5 98.27(11) . . ?
O7 Mo3 O6 159.72(10) . . ?
O7 Mo3 O8 90.87(10) . 3_566 ?
O7 Mo3 O10 99.92(11) . 3_566 ?
O10 Mo3 O6 83.19(8) 3_566 . ?
O10 Mo3 O8 71.96(8) 3_566 3_566 ?
O14 Mo4 O15 99.29(10) . . ?
O14 Mo4 O16 167.38(11) . . ?
O14 Mo4 O18 98.98(10) . . ?
O14 Mo4 O19 98.20(10) . . ?
O15 Mo4 O16 72.22(8) . . ?
O15 Mo4 O18 80.79(9) . . ?
O16 Mo4 O18 70.83(7) . . ?
O19 Mo4 O15 148.43(10) . . ?
O19 Mo4 O16 85.62(8) . . ?
O19 Mo4 O18 70.64(9) . . ?
O24 Mo4 O14 104.87(12) . . ?
O24 Mo4 O15 102.66(11) . . ?
O24 Mo4 O16 86.40(10) . . ?
O24 Mo4 O18 154.90(10) . . ?
O24 Mo4 O19 97.95(11) . . ?
O13 Mo5 O17 159.85(10) . . ?
O13 Mo5 O18 90.75(9) . . ?
O13 Mo5 O19 101.58(11) . . ?
O13 Mo5 O20 98.78(11) . . ?
O13 Mo5 O23 106.03(12) . . ?
O18 Mo5 O17 70.98(7) . . ?
O19 Mo5 O17 80.94(8) . . ?
O19 Mo5 O18 71.10(8) . . ?
O20 Mo5 O17 71.94(8) . . ?
O20 Mo5 O18 85.05(9) . . ?
O20 Mo5 O19 148.60(9) . . ?
O23 Mo5 O17 93.06(10) . . ?
O23 Mo5 O18 162.48(10) . . ?
O23 Mo5 O19 99.95(11) . . ?
O23 Mo5 O20 97.07(11) . . ?
O15 Mo6 O16 71.73(8) 3_867 3_867 ?
O15 Mo6 O17 82.67(9) 3_867 . ?
O16 Mo6 O17 69.99(7) 3_867 . ?
O20 Mo6 O15 146.58(10) . 3_867 ?
O20 Mo6 O16 79.68(8) . 3_867 ?
O20 Mo6 O17 71.37(8) . . ?
O21 Mo6 O15 101.07(11) . 3_867 ?
O21 Mo6 O16 93.56(10) . 3_867 ?
O21 Mo6 O17 161.27(10) . . ?
O21 Mo6 O20 97.54(11) . . ?
O21 Mo6 O22 106.52(12) . . ?
O22 Mo6 O15 97.93(10) . 3_867 ?
O22 Mo6 O16 159.03(10) . 3_867 ?
O22 Mo6 O17 90.96(10) . . ?
O22 Mo6 O20 103.06(10) . . ?
O6 Cr1 O6 180.0 3_566 . ?
O6 Cr1 O8 84.42(8) . 3_566 ?
O6 Cr1 O8 95.58(8) 3_566 3_566 ?
O6 Cr1 O8 95.58(8) . . ?
O6 Cr1 O8 84.42(8) 3_566 . ?
O8 Cr1 O8 180.0 . 3_566 ?
O9 Cr1 O6 85.65(9) . . ?
O9 Cr1 O6 94.35(9) . 3_566 ?
O9 Cr1 O6 94.35(9) 3_566 . ?
O9 Cr1 O6 85.65(9) 3_566 3_566 ?
O9 Cr1 O8 95.22(9) 3_566 . ?
O9 Cr1 O8 95.22(9) . 3_566 ?
O9 Cr1 O8 84.78(9) . . ?
O9 Cr1 O8 84.78(9) 3_566 3_566 ?
O9 Cr1 O9 180.0 . 3_566 ?
O16 Cr2 O16 180.0 . 3_867 ?
O16 Cr2 O17 94.78(9) . . ?
O16 Cr2 O17 85.22(9) 3_867 . ?
O16 Cr2 O17 85.23(9) . 3_867 ?
O16 Cr2 O17 94.77(9) 3_867 3_867 ?
O16 Cr2 O18 84.84(9) . . ?
O16 Cr2 O18 95.17(9) 3_867 . ?
O16 Cr2 O18 95.16(9) . 3_867 ?
O16 Cr2 O18 84.84(9) 3_867 3_867 ?
O17 Cr2 O17 180.0 . 3_867 ?
O18 Cr2 O17 84.66(8) . . ?
O18 Cr2 O17 95.34(8) . 3_867 ?
O18 Cr2 O17 84.66(8) 3_867 3_867 ?
O18 Cr2 O17 95.34(8) 3_867 . ?
O18 Cr2 O18 180.00(5) . 3_867 ?
Mo3 O1 Ag1 134.15(14) . . ?
Mo2 O2 Ag1 137.85(13) . . ?
Mo2 O3 Mo1 118.60(11) . . ?
Mo2 O5 Mo3 120.77(12) . . ?
Mo2 O6 H6 121.0 . . ?
Mo3 O6 Mo2 92.58(8) . . ?
Mo3 O6 H6 121.2 . . ?
Cr1 O6 Mo2 102.43(9) . . ?
Cr1 O6 Mo3 102.45(8) . . ?
Cr1 O6 H6 113.4 . . ?
Mo3 O7 Ag1 113.41(13) . 3_666 ?
Mo1 O8 H8 121.7 . . ?
Mo3 O8 Mo1 92.51(7) 3_566 . ?
Mo3 O8 H8 120.9 3_566 . ?
Cr1 O8 Mo1 101.13(9) . . ?
Cr1 O8 Mo3 102.24(8) . 3_566 ?
Cr1 O8 H8 114.2 . . ?
Mo1 O9 Mo2 92.92(7) . . ?
Mo1 O9 H9 120.3 . . ?
Mo2 O9 H9 121.5 . . ?
Cr1 O9 Mo1 103.49(9) . . ?
Cr1 O9 Mo2 102.04(8) . . ?
Cr1 O9 H9 113.1 . . ?
Mo1 O10 Mo3 119.47(11) . 3_566 ?
Mo5 O13 Ag2 131.61(13) . . ?
Ag2 O14 Ag1 89.88(8) . 4_676 ?
Mo4 O14 Ag1 128.42(12) . 4_676 ?
Mo4 O14 Ag2 136.91(14) . . ?
Mo6 O15 Mo4 117.60(11) 3_867 . ?
Mo4 O16 Mo6 92.25(7) . 3_867 ?
Mo4 O16 H16 121.6 . . ?
Mo6 O16 H16 120.9 3_867 . ?
Cr2 O16 Mo4 102.36(9) . . ?
Cr2 O16 Mo6 103.12(9) . 3_867 ?
Cr2 O16 H16 113.0 . . ?
Mo5 O17 Mo6 91.72(7) . . ?
Mo5 O17 H17 121.9 . . ?
Mo6 O17 H17 121.6 . . ?
Cr2 O17 Mo5 101.38(8) . . ?
Cr2 O17 Mo6 101.59(9) . . ?
Cr2 O17 H17 114.3 . . ?
Mo4 O18 H18 120.5 . . ?
Mo5 O18 Mo4 94.37(8) . . ?
Mo5 O18 H18 119.9 . . ?
Cr2 O18 Mo4 101.94(9) . . ?
Cr2 O18 Mo5 102.78(8) . . ?
Cr2 O18 H18 113.9 . . ?
Mo4 O19 Ag2 93.64(9) . 3_767 ?
Mo5 O19 Ag2 132.17(10) . 3_767 ?
Mo5 O19 Mo4 119.79(11) . . ?
Mo6 O20 Mo5 119.91(11) . . ?
Mo5 O23 Ag1 122.47(13) . 2_646 ?
C11 O25 C12 110.3(4) . . ?
C1 N1 Ag1 116.3(2) . . ?
C2 N1 Ag1 126.0(2) . . ?
C2 N1 C1 117.7(3) . . ?
C6 N2 N3 106.4(3) . . ?
N2 N3 Ag2 129.9(2) . . ?
C7 N3 Ag2 122.2(2) . . ?
C7 N3 N2 107.6(3) . . ?
C6 N4 C8 131.0(3) . . ?
C7 N4 C6 104.6(3) . . ?
C7 N4 C8 124.3(3) . . ?
C9 N5 H5 109.2 . . ?
C9 N5 C10 110.8(3) . . ?
C9 N5 C13 109.5(3) . . ?
C10 N5 H5 109.2 . . ?
C13 N5 H5 109.2 . . ?
C13 N5 C10 108.9(3) . . ?
N1 C1 H1 118.3 . . ?
N1 C1 C3 123.3(4) . . ?
C3 C1 H1 118.3 . . ?
N1 C2 H2 118.5 . . ?
N1 C2 C4 123.0(3) . . ?
C4 C2 H2 118.5 . . ?
C1 C3 H3 120.6 . . ?
C5 C3 C1 118.8(3) . . ?
C5 C3 H3 120.6 . . ?
C2 C4 H4 120.6 . . ?
C5 C4 C2 118.7(3) . . ?
C5 C4 H4 120.6 . . ?
C3 C5 C4 118.5(3) . . ?
C3 C5 C6 119.0(3) . . ?
C4 C5 C6 122.4(3) . . ?
N2 C6 N4 110.4(3) . . ?
N2 C6 C5 122.4(3) . . ?
N4 C6 C5 127.2(3) . . ?
N3 C7 N4 111.0(3) . . ?
N3 C7 H7 124.5 . . ?
N4 C7 H7 124.5 . . ?
N4 C8 H8A 110.2 . . ?
N4 C8 H8B 110.2 . . ?
N4 C8 C9 107.8(3) . . ?
H8A C8 H8B 108.5 . . ?
C9 C8 H8A 110.2 . . ?
C9 C8 H8B 110.2 . . ?
N5 C9 C8 112.3(3) . . ?
N5 C9 H9A 109.1 . . ?
N5 C9 H9B 109.1 . . ?
C8 C9 H9A 109.1 . . ?
C8 C9 H9B 109.1 . . ?
H9A C9 H9B 107.9 . . ?
N5 C10 H10A 109.8 . . ?
N5 C10 H10B 109.8 . . ?
H10A C10 H10B 108.2 . . ?
C11 C10 N5 109.5(4) . . ?
C11 C10 H10A 109.8 . . ?
C11 C10 H10B 109.8 . . ?
O25 C11 C10 111.9(4) . . ?
O25 C11 H11A 109.2 . . ?
O25 C11 H11B 109.2 . . ?
C10 C11 H11A 109.2 . . ?
C10 C11 H11B 109.2 . . ?
H11A C11 H11B 107.9 . . ?
O25 C12 H12A 109.5 . . ?
O25 C12 H12B 109.5 . . ?
O25 C12 C13 110.9(5) . . ?
H12A C12 H12B 108.1 . . ?
C13 C12 H12A 109.5 . . ?
C13 C12 H12B 109.5 . . ?
N5 C13 H13A 109.7 . . ?
N5 C13 H13B 109.7 . . ?
C12 C13 N5 109.9(4) . . ?
C12 C13 H13A 109.7 . . ?
C12 C13 H13B 109.7 . . ?
H13A C13 H13B 108.2 . . ?
H1WA O1W H1WB 104.5 . . ?

loop_
_geom_bond_atom_site_label_1
_geom_bond_atom_site_label_2
_geom_bond_distance
_geom_bond_site_symmetry_2
_geom_bond_publ_flag
Ag1 O1 2.502(3) . ?
Ag1 O2 2.445(2) . ?
Ag1 O7 2.528(3) 3_666 ?
Ag1 O14 2.591(2) 4_575 ?
Ag1 O23 2.485(2) 2_656 ?
Ag1 N1 2.294(3) . ?
Ag2 O13 2.574(2) . ?
Ag2 O14 2.248(2) . ?
Ag2 O19 2.559(2) 3_767 ?
Ag2 N3 2.176(3) . ?
Mo1 O3 1.952(2) . ?
Mo1 O8 2.332(2) . ?
Mo1 O9 2.273(2) . ?
Mo1 O10 1.910(2) . ?
Mo1 O11 1.716(2) . ?
Mo1 O12 1.709(3) . ?
Mo2 O2 1.707(2) . ?
Mo2 O3 1.944(2) . ?
Mo2 O4 1.695(3) . ?
Mo2 O5 1.921(2) . ?
Mo2 O6 2.332(2) . ?
Mo2 O9 2.347(2) . ?
Mo3 O1 1.710(2) . ?
Mo3 O5 1.921(2) . ?
Mo3 O6 2.289(2) . ?
Mo3 O7 1.706(2) . ?
Mo3 O8 2.290(2) 3_566 ?
Mo3 O10 1.956(2) 3_566 ?
Mo4 O14 1.726(2) . ?
Mo4 O15 1.937(2) . ?
Mo4 O16 2.284(2) . ?
Mo4 O18 2.290(2) . ?
Mo4 O19 1.934(2) . ?
Mo4 O24 1.700(3) . ?
Mo5 O13 1.711(2) . ?
Mo5 O17 2.304(2) . ?
Mo5 O18 2.270(2) . ?
Mo5 O19 1.933(2) . ?
Mo5 O20 1.932(2) . ?
Mo5 O23 1.712(2) . ?
Mo6 O15 1.933(2) 3_867 ?
Mo6 O16 2.308(2) 3_867 ?
Mo6 O17 2.339(2) . ?
Mo6 O20 1.917(2) . ?
Mo6 O21 1.698(3) . ?
Mo6 O22 1.727(2) . ?
Cr1 O6 1.9732(19) . ?
Cr1 O6 1.9732(19) 3_566 ?
Cr1 O8 1.9787(19) 3_566 ?
Cr1 O8 1.9786(19) . ?
Cr1 O9 1.969(2) 3_566 ?
Cr1 O9 1.969(2) . ?
Cr2 O16 1.961(2) . ?
Cr2 O16 1.961(2) 3_867 ?
Cr2 O17 1.976(2) 3_867 ?
Cr2 O17 1.976(2) . ?
Cr2 O18 1.9682(19) . ?
Cr2 O18 1.9682(19) 3_867 ?
O6 H6 0.8499 . ?
O8 H8 0.8503 . ?
O9 H9 0.8502 . ?
O16 H16 0.8500 . ?
O17 H17 0.8498 . ?
O18 H18 0.8500 . ?
O25 C11 1.406(7) . ?
O25 C12 1.433(7) . ?
N1 C1 1.333(5) . ?
N1 C2 1.321(5) . ?
N2 N3 1.383(4) . ?
N2 C6 1.316(5) . ?
N3 C7 1.293(5) . ?
N4 C6 1.359(4) . ?
N4 C7 1.354(5) . ?
N4 C8 1.463(5) . ?
N5 H5 0.9800 . ?
N5 C9 1.493(5) . ?
N5 C10 1.529(5) . ?
N5 C13 1.508(5) . ?
C1 H1 0.9300 . ?
C1 C3 1.377(5) . ?
C2 H2 0.9300 . ?
C2 C4 1.392(5) . ?
C3 H3 0.9300 . ?
C3 C5 1.376(5) . ?
C4 H4 0.9300 . ?
C4 C5 1.377(5) . ?
C5 C6 1.470(5) . ?
C7 H7 0.9300 . ?
C8 H8A 0.9700 . ?
C8 H8B 0.9700 . ?
C8 C9 1.516(5) . ?
C9 H9A 0.9700 . ?
C9 H9B 0.9700 . ?
C10 H10A 0.9700 . ?
C10 H10B 0.9700 . ?
C10 C11 1.492(6) . ?
C11 H11A 0.9700 . ?
C11 H11B 0.9700 . ?
C12 H12A 0.9700 . ?
C12 H12B 0.9700 . ?
C12 C13 1.504(7) . ?
C13 H13A 0.9700 . ?
C13 H13B 0.9700 . ?
O1W H1WA 0.8500 . ?
O1W H1WB 0.8497 . ?

loop_
_geom_torsion_atom_site_label_1
_geom_torsion_atom_site_label_2
_geom_torsion_atom_site_label_3
_geom_torsion_atom_site_label_4
_geom_torsion
_geom_torsion_site_symmetry_1
_geom_torsion_site_symmetry_2
_geom_torsion_site_symmetry_3
_geom_torsion_site_symmetry_4
_geom_torsion_publ_flag
Ag1 N1 C1 C3 177.9(4) . . . . ?
Ag1 N1 C2 C4 -177.0(3) . . . . ?
Ag2 N3 C7 N4 -175.4(3) . . . . ?
O1 Mo3 O7 Ag1 -79.37(14) . . . 3_666 ?
O3 Mo2 O2 Ag1 121.55(19) . . . . ?
O4 Mo2 O2 Ag1 -133.71(19) . . . . ?
O5 Mo2 O2 Ag1 -31.1(2) . . . . ?
O5 Mo3 O1 Ag1 24.0(2) . . . . ?
O5 Mo3 O7 Ag1 26.57(12) . . . 3_666 ?
O6 Mo2 O2 Ag1 39.84(19) . . . . ?
O6 Mo3 O1 Ag1 -47.94(19) . . . . ?
O6 Mo3 O7 Ag1 84.2(3) . . . 3_666 ?
O7 Mo3 O1 Ag1 126.41(19) . . . . ?
O8 Mo3 O1 Ag1 -83.4(4) 3_566 . . . ?
O8 Mo3 O7 Ag1 109.58(11) 3_566 . . 3_666 ?
O9 Mo2 O2 Ag1 66.2(4) . . . . ?
O10 Mo3 O1 Ag1 -131.55(18) 3_566 . . . ?
O10 Mo3 O7 Ag1 -178.59(10) 3_566 . . 3_666 ?
O13 Mo5 O23 Ag1 -57.92(17) . . . 2_646 ?
O15 Mo4 O14 Ag1 -35.65(18) . . . 4_676 ?
O15 Mo4 O14 Ag2 111.89(19) . . . . ?
O16 Mo4 O14 Ag1 -82.4(5) . . . 4_676 ?
O16 Mo4 O14 Ag2 65.2(5) . . . . ?
O17 Mo5 O13 Ag2 -76.0(4) . . . . ?
O17 Mo5 O23 Ag1 128.63(13) . . . 2_646 ?
O18 Mo4 O14 Ag1 -117.70(15) . . . 4_676 ?
O18 Mo4 O14 Ag2 29.8(2) . . . . ?
O18 Mo5 O13 Ag2 -51.56(16) . . . . ?
O18 Mo5 O23 Ag1 104.8(3) . . . 2_646 ?
O19 Mo4 O14 Ag1 170.74(15) . . . 4_676 ?
O19 Mo4 O14 Ag2 -41.7(2) . . . . ?
O19 Mo5 O13 Ag2 19.29(18) . . . . ?
O19 Mo5 O23 Ag1 47.30(15) . . . 2_646 ?
O20 Mo5 O13 Ag2 -136.67(16) . . . . ?
O20 Mo5 O23 Ag1 -159.20(13) . . . 2_646 ?
O23 Mo5 O13 Ag2 123.31(17) . . . . ?
O24 Mo4 O14 Ag1 70.20(18) . . . 4_676 ?
O24 Mo4 O14 Ag2 -142.25(19) . . . . ?
O25 C12 C13 N5 58.2(6) . . . . ?
N1 C1 C3 C5 -1.3(7) . . . . ?
N1 C2 C4 C5 0.4(6) . . . . ?
N2 N3 C7 N4 -1.2(5) . . . . ?
N3 N2 C6 N4 -0.2(4) . . . . ?
N3 N2 C6 C5 -179.6(3) . . . . ?
N4 C8 C9 N5 -174.7(3) . . . . ?
N5 C10 C11 O25 -58.5(5) . . . . ?
C1 N1 C2 C4 -0.8(6) . . . . ?
C1 C3 C5 C4 0.9(6) . . . . ?
C1 C3 C5 C6 178.1(4) . . . . ?
C2 N1 C1 C3 1.2(6) . . . . ?
C2 C4 C5 C3 -0.4(6) . . . . ?
C2 C4 C5 C6 -177.6(4) . . . . ?
C3 C5 C6 N2 -55.2(5) . . . . ?
C3 C5 C6 N4 125.5(4) . . . . ?
C4 C5 C6 N2 121.9(4) . . . . ?
C4 C5 C6 N4 -57.4(6) . . . . ?
C6 N2 N3 Ag2 174.4(3) . . . . ?
C6 N2 N3 C7 0.9(4) . . . . ?
C6 N4 C7 N3 1.1(5) . . . . ?
C6 N4 C8 C9 -112.2(4) . . . . ?
C7 N4 C6 N2 -0.5(4) . . . . ?
C7 N4 C6 C5 178.9(4) . . . . ?
C7 N4 C8 C9 63.6(5) . . . . ?
C8 N4 C6 N2 176.0(4) . . . . ?
C8 N4 C6 C5 -4.7(6) . . . . ?
C8 N4 C7 N3 -175.7(3) . . . . ?
C9 N5 C10 C11 174.4(4) . . . . ?
C9 N5 C13 C12 -175.4(4) . . . . ?
C10 N5 C9 C8 79.6(4) . . . . ?
C10 N5 C13 C12 -54.2(5) . . . . ?
C11 O25 C12 C13 -61.4(6) . . . . ?
C12 O25 C11 C10 62.0(6) . . . . ?
C13 N5 C9 C8 -160.3(3) . . . . ?
C13 N5 C10 C11 53.9(5) . . . . ?
